data_4335030
loop_
_publ_author_name
'Shuangliu Zhou'
'Zhangshuan Wu'
'Lingmin Zhou'
'Shaowu Wang'
'Lijun Zhang'
'Xiancui Zhu'
'Yun Wei'
'Jinhua Zhai'
'Jie Wu'

_publ_contact_author_address
;College of Chemistry and Materials Science
Anhui Normal University
Wuhu, Anhui 241000 China
;
_publ_contact_author_email swwang@mail.ahnu.edu.cn
_publ_contact_author_fax 0553-3883517
_publ_contact_author_name 'Shaowu Wang'
_publ_contact_author_phone 0553-3869310
_publ_section_title
;
 Controlled Synthesis of Racemic Indenyl Rare-Earth Metal Complexes via
 the Cooperation between the Intramolecular Coordination of Donor Atoms
 and a Bridge
;
_journal_name_full 'Inorganic Chemistry'
_journal_page_first 6417
_journal_page_last 6426
_journal_paper_doi 10.1021/ic4003109
_journal_volume 52
_journal_year 2013
_chemical_formula_sum 'C59 H68 Cl2 Nd2 O4 Si2'
_chemical_formula_weight 1256.69
_chemical_name_systematic
;

 ?

;
_space_group_IT_number 2
_symmetry_cell_setting triclinic
_symmetry_space_group_name_Hall '-P 1'
_symmetry_space_group_name_H-M 'P -1'
_atom_sites_solution_hydrogens geom
_atom_sites_solution_primary direct
_atom_sites_solution_secondary difmap
_audit_creation_method SHELXL-97
_cell_angle_alpha 92.379(5)
_cell_angle_beta 92.183(5)
_cell_angle_gamma 95.083(6)
_cell_formula_units_Z 2
_cell_length_a 13.342(4)
_cell_length_b 13.345(4)
_cell_length_c 15.665(5)
_cell_measurement_reflns_used 4949
_cell_measurement_temperature 294(2)
_cell_measurement_theta_max 25.79
_cell_measurement_theta_min 2.44
_cell_volume 2773.3(15)
_computing_cell_refinement 'Bruker SMART'
_computing_data_collection 'Bruker SMART'
_computing_data_reduction 'Bruker SAINT'
_computing_molecular_graphics 'Bruker SHELXTL'
_computing_publication_material 'Bruker SHELXTL'
_computing_structure_refinement 'SHELXL-97 (Sheldrick, 1997)'
_computing_structure_solution 'SHELXS-97 (Sheldrick, 1990)'
_diffrn_ambient_temperature 294(2)
_diffrn_measured_fraction_theta_full 0.984
_diffrn_measured_fraction_theta_max 0.984
_diffrn_measurement_device_type 'CCD area detector'
_diffrn_measurement_method 'phi and omega scans'
_diffrn_radiation_monochromator graphite
_diffrn_radiation_source 'fine-focus sealed tube'
_diffrn_radiation_type MoK\a
_diffrn_radiation_wavelength 0.71073
_diffrn_reflns_av_R_equivalents 0.0465
_diffrn_reflns_av_sigmaI/netI 0.0967
_diffrn_reflns_limit_h_max 14
_diffrn_reflns_limit_h_min -15
_diffrn_reflns_limit_k_max 15
_diffrn_reflns_limit_k_min -13
_diffrn_reflns_limit_l_max 18
_diffrn_reflns_limit_l_min -18
_diffrn_reflns_number 13687
_diffrn_reflns_theta_full 25.00
_diffrn_reflns_theta_max 25.00
_diffrn_reflns_theta_min 1.30
_exptl_absorpt_coefficient_mu 2.036
_exptl_absorpt_correction_type none
_exptl_crystal_density_diffrn 1.505
_exptl_crystal_density_meas ?
_exptl_crystal_F_000 1272
_exptl_crystal_size_max 0.26
_exptl_crystal_size_mid 0.12
_exptl_crystal_size_min 0.10
_refine_diff_density_max 3.957
_refine_diff_density_min -2.574
_refine_diff_density_rms 0.262
_refine_ls_extinction_method none
_refine_ls_goodness_of_fit_ref 1.116
_refine_ls_hydrogen_treatment mixed
_refine_ls_matrix_type full
_refine_ls_number_parameters 627
_refine_ls_number_reflns 9594
_refine_ls_number_restraints 98
_refine_ls_restrained_S_all 1.111
_refine_ls_R_factor_all 0.1286
_refine_ls_R_factor_gt 0.0828
_refine_ls_shift/su_max 0.001
_refine_ls_shift/su_mean 0.000
_refine_ls_structure_factor_coef Fsqd
_refine_ls_weighting_details 'calc w=1/[\s^2^(Fo^2^)+(0.1308P)^2^+14.6158P] where P=(Fo^2^+2Fc^2^)/3'
_refine_ls_weighting_scheme calc
_refine_ls_wR_factor_gt 0.2081
_refine_ls_wR_factor_ref 0.2556
_reflns_number_gt 6126
_reflns_number_total 9594
_reflns_threshold_expression >2sigma(I)
_cod_data_source_file ic4003109_si_002_10.cif
_cod_data_source_block 17
_cod_depositor_comments
;
The following automatic conversions were performed:

'_exptl_crystal_density_meas' value 'none' was changed to '?' - the
value is perceived as not measured.

Automatic conversion script
Id: cif_fix_values 3008 2015-01-20 13:52:24Z robertas 
;
_cod_original_cell_volume 2773.4(15)
_cod_database_code 4335030

loop_
_symmetry_equiv_pos_as_xyz
'x, y, z'
'-x, -y, -z'

loop_
_atom_site_label
_atom_site_type_symbol
_atom_site_fract_x
_atom_site_fract_y
_atom_site_fract_z
_atom_site_U_iso_or_equiv
_atom_site_adp_type
_atom_site_occupancy
_atom_site_symmetry_multiplicity
_atom_site_calc_flag
_atom_site_refinement_flags
_atom_site_disorder_assembly
_atom_site_disorder_group
Nd1 Nd 0.70557(5) 0.04921(5) 0.75023(4) 0.0355(2) Uani 1 1 d . A 1
Nd2 Nd 0.95005(5) 0.29457(5) 0.74976(4) 0.0356(2) Uani 1 1 d . A 1
Si1 Si 0.4769(3) 0.0598(4) 0.8419(3) 0.0539(11) Uani 1 1 d . A 1
Si2 Si 0.9396(4) 0.5232(3) 0.6580(3) 0.0556(11) Uani 1 1 d . A 1
Cl1 Cl 0.9185(2) 0.0821(2) 0.7500(2) 0.0376(7) Uani 1 1 d . A 1
Cl2 Cl 0.7481(3) 0.2509(3) 0.7503(3) 0.0563(9) Uani 1 1 d . A 1
O1 O 0.7553(7) -0.1005(7) 0.6627(6) 0.053(3) Uani 1 1 d . A 1
O2 O 0.9555(7) 0.1896(8) 1.0791(6) 0.057(3) Uani 1 1 d . A 1
O3 O 1.1010(7) 0.2451(7) 0.8371(6) 0.053(3) Uani 1 1 d . A 1
O4 O 0.8100(8) 0.0434(7) 0.4208(6) 0.058(3) Uani 1 1 d . A 1
C3 C 0.5275(10) -0.0338(13) 0.6854(9) 0.052(4) Uani 1 1 d . A 1
H3 H 0.5133 -0.0981 0.7052 0.063 Uiso 1 1 calc R A 1
C4 C 0.5793(10) -0.0163(13) 0.6111(8) 0.051(4) Uani 1 1 d . A 1
C5 C 0.5831(10) 0.0881(12) 0.6029(8) 0.050(4) Uani 1 1 d . A 1
C6 C 0.6229(12) 0.1525(17) 0.5386(10) 0.068(5) Uani 1 1 d . A 1
H6 H 0.6575 0.1264 0.4935 0.081 Uiso 1 1 calc R A 1
C7 C 0.6093(16) 0.2497(19) 0.5447(13) 0.087(6) Uani 1 1 d . A 1
H7 H 0.6360 0.2918 0.5038 0.105 Uiso 1 1 calc R A 1
C8 C 0.5579(17) 0.2894(16) 0.6087(16) 0.090(6) Uani 1 1 d . A 1
H8 H 0.5463 0.3571 0.6084 0.108 Uiso 1 1 calc R A 1
C9 C 0.5227(12) 0.2333(15) 0.6734(13) 0.073(5) Uani 1 1 d . A 1
H9 H 0.4915 0.2630 0.7188 0.088 Uiso 1 1 calc R A 1
C1 C 0.5340(10) 0.1323(13) 0.6708(9) 0.051(4) Uani 1 1 d . A 1
C2 C 0.4994(9) 0.0503(13) 0.7269(9) 0.056(4) Uani 1 1 d . A 1
C10 C 0.4534(14) 0.1873(15) 0.8842(12) 0.081(6) Uani 1 1 d . A 1
H10A H 0.5059 0.2355 0.8674 0.121 Uiso 1 1 calc R A 1
H10B H 0.4526 0.1877 0.9455 0.121 Uiso 1 1 calc R A 1
H10C H 0.3896 0.2046 0.8616 0.121 Uiso 1 1 calc R A 1
C11 C 0.3729(12) -0.0338(16) 0.8657(11) 0.080(6) Uani 1 1 d . A 1
H11A H 0.3113 -0.0160 0.8392 0.121 Uiso 1 1 calc R A 1
H11B H 0.3662 -0.0352 0.9264 0.121 Uiso 1 1 calc R A 1
H11C H 0.3869 -0.0992 0.8438 0.121 Uiso 1 1 calc R A 1
C13 C 0.5999(10) 0.0273(12) 0.8887(8) 0.046(3) Uani 1 1 d . A 1
C12 C 0.6434(11) -0.0649(11) 0.8838(8) 0.050(4) Uani 1 1 d . A 1
C20 C 0.6013(14) -0.1631(13) 0.8622(10) 0.062(4) Uani 1 1 d . A 1
H20 H 0.5337 -0.1748 0.8449 0.074 Uiso 1 1 calc R A 1
C19 C 0.6602(17) -0.2416(15) 0.8666(12) 0.080(6) Uani 1 1 d . A 1
H19 H 0.6319 -0.3070 0.8540 0.096 Uiso 1 1 calc R A 1
C18 C 0.7599(17) -0.2248(14) 0.8894(12) 0.078(6) Uani 1 1 d . A 1
H18 H 0.7978 -0.2799 0.8922 0.094 Uiso 1 1 calc R A 1
C17 C 0.8075(13) -0.1304(13) 0.9085(10) 0.059(4) Uani 1 1 d . A 1
H17 H 0.8762 -0.1209 0.9222 0.071 Uiso 1 1 calc R A 1
C16 C 0.7475(10) -0.0486(11) 0.9066(8) 0.042(3) Uani 1 1 d . A 1
C15 C 0.7693(10) 0.0547(11) 0.9252(8) 0.041(3) Uani 1 1 d . A 1
C14 C 0.6809(10) 0.0997(11) 0.9163(7) 0.043(3) Uani 1 1 d . A 1
H14 H 0.6748 0.1679 0.9269 0.052 Uiso 1 1 calc R A 1
C21 C 0.6264(12) -0.0896(14) 0.5559(11) 0.070(5) Uani 1 1 d . A 1
H21A H 0.5742 -0.1290 0.5211 0.084 Uiso 1 1 calc R A 1
H21B H 0.6707 -0.0534 0.5177 0.084 Uiso 1 1 calc R A 1
C22 C 0.6830(13) -0.1564(14) 0.6038(12) 0.080(6) Uani 1 1 d . A 1
H22A H 0.7180 -0.1982 0.5648 0.096 Uiso 1 1 calc R A 1
H22B H 0.6374 -0.2003 0.6353 0.096 Uiso 1 1 calc R A 1
C23 C 0.8399(13) -0.1524(13) 0.6812(14) 0.083(6) Uani 1 1 d . A 1
H23A H 0.8203 -0.2099 0.7136 0.124 Uiso 1 1 calc R A 1
H23B H 0.8894 -0.1085 0.7139 0.124 Uiso 1 1 calc R A 1
H23C H 0.8679 -0.1743 0.6288 0.124 Uiso 1 1 calc R A 1
C24 C 0.8676(10) 0.1077(11) 0.9590(8) 0.042(3) Uani 1 1 d . A 1
H24A H 0.9216 0.0659 0.9468 0.051 Uiso 1 1 calc R A 1
H24B H 0.8805 0.1701 0.9300 0.051 Uiso 1 1 calc R A 1
C25 C 0.8668(10) 0.1301(12) 1.0529(9) 0.051(4) Uani 1 1 d . A 1
H25A H 0.8087 0.1656 1.0663 0.061 Uiso 1 1 calc R A 1
H25B H 0.8627 0.0678 1.0829 0.061 Uiso 1 1 calc R A 1
C26 C 0.9581(15) 0.2230(18) 1.1631(11) 0.095(7) Uani 1 1 d . A 1
H26A H 0.9039 0.2644 1.1722 0.142 Uiso 1 1 calc R A 1
H26B H 1.0212 0.2616 1.1771 0.142 Uiso 1 1 calc R A 1
H26C H 0.9511 0.1663 1.1989 0.142 Uiso 1 1 calc R A 1
C43 C 0.8985(11) 0.3189(9) 0.5843(8) 0.041(3) Uani 1 1 d . A 1
H43 H 0.8302 0.3248 0.5739 0.049 Uiso 1 1 calc R A 1
C44 C 0.9442(11) 0.2314(9) 0.5755(8) 0.042(3) Uani 1 1 d . A 1
C45 C 1.0490(11) 0.2524(11) 0.5931(8) 0.044(3) Uani 1 1 d . A 1
C46 C 1.1304(12) 0.1936(13) 0.5917(10) 0.059(4) Uani 1 1 d . A 1
H46 H 1.1205 0.1248 0.5783 0.071 Uiso 1 1 calc R A 1
C47 C 1.2223(12) 0.2378(16) 0.6102(11) 0.071(5) Uani 1 1 d . A 1
H47 H 1.2764 0.1987 0.6070 0.085 Uiso 1 1 calc R A 1
C48 C 1.2416(14) 0.3381(17) 0.6336(12) 0.081(6) Uani 1 1 d . A 1
H48 H 1.3075 0.3648 0.6466 0.097 Uiso 1 1 calc R A 1
C49 C 1.1638(12) 0.3993(13) 0.6379(10) 0.059(4) Uani 1 1 d . A 1
H49 H 1.1761 0.4671 0.6547 0.071 Uiso 1 1 calc R A 1
C41 C 1.0650(11) 0.3567(10) 0.6162(8) 0.044(3) Uani 1 1 d . A 1
C42 C 0.9718(11) 0.4007(10) 0.6119(8) 0.044(3) Uani 1 1 d . A 1
C40 C 0.8135(16) 0.5466(13) 0.6156(12) 0.086(6) Uani 1 1 d . A 1
H40A H 0.7675 0.4883 0.6224 0.128 Uiso 1 1 calc R A 1
H40B H 0.8168 0.5601 0.5560 0.128 Uiso 1 1 calc R A 1
H40C H 0.7907 0.6035 0.6462 0.128 Uiso 1 1 calc R A 1
C39 C 1.0327(16) 0.6287(13) 0.6342(11) 0.081(6) Uani 1 1 d . A 1
H39A H 1.0157 0.6895 0.6628 0.121 Uiso 1 1 calc R A 1
H39B H 1.0320 0.6372 0.5736 0.121 Uiso 1 1 calc R A 1
H39C H 1.0987 0.6141 0.6537 0.121 Uiso 1 1 calc R A 1
C31 C 0.9467(13) 0.4994(8) 0.7737(9) 0.049(4) Uani 1 1 d . A 1
C32 C 1.0352(12) 0.4736(10) 0.8132(9) 0.051(4) Uani 1 1 d . A 1
H32 H 1.0992 0.4892 0.7931 0.061 Uiso 1 1 calc R A 1
C33 C 1.0152(14) 0.4196(10) 0.8892(8) 0.053(4) Uani 1 1 d . A 1
C34 C 0.9121(14) 0.4163(10) 0.8976(9) 0.054(4) Uani 1 1 d . A 1
C35 C 0.8479(18) 0.3777(12) 0.9612(10) 0.070(5) Uani 1 1 d . A 1
H35 H 0.8744 0.3450 1.0071 0.084 Uiso 1 1 calc R A 1
C36 C 0.7498(19) 0.3884(16) 0.9550(14) 0.088(7) Uani 1 1 d . A 1
H36 H 0.7079 0.3590 0.9948 0.106 Uiso 1 1 calc R A 1
C37 C 0.7080(18) 0.4424(16) 0.8906(16) 0.096(7) Uani 1 1 d . A 1
H37 H 0.6405 0.4548 0.8913 0.115 Uiso 1 1 calc R A 1
C38 C 0.7653(15) 0.4765(13) 0.8272(13) 0.075(5) Uani 1 1 d . A 1
H38 H 0.7359 0.5085 0.7823 0.089 Uiso 1 1 calc R A 1
C30 C 0.8675(13) 0.4646(10) 0.8281(9) 0.054(4) Uani 1 1 d . A 1
C50 C 1.0889(13) 0.3735(12) 0.9452(10) 0.063(4) Uani 1 1 d . A 1
H50A H 1.1277 0.4259 0.9802 0.076 Uiso 1 1 calc R A 1
H50B H 1.0530 0.3286 0.9831 0.076 Uiso 1 1 calc R A 1
C51 C 1.1577(14) 0.3166(13) 0.8948(12) 0.074(5) Uani 1 1 d . A 1
H51A H 1.2005 0.3627 0.8628 0.089 Uiso 1 1 calc R A 1
H51B H 1.2004 0.2818 0.9329 0.089 Uiso 1 1 calc R A 1
C52 C 1.1523(12) 0.1603(13) 0.8195(13) 0.075(5) Uani 1 1 d . A 1
H52A H 1.2191 0.1811 0.8026 0.113 Uiso 1 1 calc R A 1
H52B H 1.1169 0.1196 0.7740 0.113 Uiso 1 1 calc R A 1
H52C H 1.1562 0.1218 0.8697 0.113 Uiso 1 1 calc R A 1
C60 C 0.8924(11) 0.1323(10) 0.5408(8) 0.044(3) Uani 1 1 d . A 1
H60A H 0.9352 0.0790 0.5527 0.053 Uiso 1 1 calc R A 1
H60B H 0.8301 0.1182 0.5699 0.053 Uiso 1 1 calc R A 1
C61 C 0.8695(12) 0.1322(10) 0.4467(9) 0.049(4) Uani 1 1 d . A 1
H61A H 0.8339 0.1903 0.4333 0.059 Uiso 1 1 calc R A 1
H61B H 0.9317 0.1362 0.4164 0.059 Uiso 1 1 calc R A 1
C62 C 0.7759(17) 0.0409(15) 0.3358(10) 0.089(6) Uani 1 1 d . A 1
H62A H 0.7341 0.0949 0.3273 0.133 Uiso 1 1 calc R A 1
H62B H 0.7374 -0.0223 0.3217 0.133 Uiso 1 1 calc R A 1
H62C H 0.8324 0.0483 0.2998 0.133 Uiso 1 1 calc R A 1
C53 C 0.6715(17) 0.401(2) 0.1859(16) 0.182(12) Uani 1 1 d GU B 1
H53 H 0.7183 0.4020 0.1434 0.219 Uiso 1 1 calc R B 1
C54 C 0.600(2) 0.4709(17) 0.1868(16) 0.173(11) Uani 1 1 d GDU B 1
H54A H 0.5987 0.5196 0.1435 0.207 Uiso 0.50 1 d PR B 2
C55 C 0.5299(17) 0.4698(17) 0.2504(19) 0.162(10) Uani 1 1 d GU . .
H55 H 0.4820 0.5164 0.2509 0.195 Uiso 1 1 calc R B 1
C56 C 0.5316(18) 0.399(2) 0.3131(16) 0.182(11) Uani 1 1 d GDU B .
H56A H 0.4833 0.3985 0.3570 0.218 Uiso 0.50 1 d PR C 2
C57 C 0.603(2) 0.3296(17) 0.3122(16) 0.182(12) Uani 1 1 d GU . .
H57 H 0.6043 0.2824 0.3541 0.218 Uiso 1 1 calc R B .
C58 C 0.6731(17) 0.3307(17) 0.249(2) 0.187(12) Uani 1 1 d GU B .
H58 H 0.7211 0.2841 0.2481 0.224 Uiso 1 1 calc R D 1
C59 C 0.574(7) 0.546(6) 0.119(5) 0.24(3) Uani 0.50 1 d PDU B 1
H59A H 0.6234 0.6024 0.1227 0.357 Uiso 0.50 1 calc PR B 1
H59B H 0.5087 0.5684 0.1300 0.357 Uiso 0.50 1 calc PR B 1
H59C H 0.5722 0.5133 0.0635 0.357 Uiso 0.50 1 calc PR B 1
C59' C 0.451(5) 0.427(6) 0.375(5) 0.22(3) Uani 0.50 1 d PDU B 2
H59D H 0.3851 0.4109 0.3473 0.334 Uiso 0.50 1 calc PR B 2
H59E H 0.4600 0.4974 0.3899 0.334 Uiso 0.50 1 calc PR B 2
H59F H 0.4558 0.3890 0.4252 0.334 Uiso 0.50 1 calc PR B 2

loop_
_atom_site_aniso_label
_atom_site_aniso_U_11
_atom_site_aniso_U_22
_atom_site_aniso_U_33
_atom_site_aniso_U_23
_atom_site_aniso_U_13
_atom_site_aniso_U_12
Nd1 0.0360(4) 0.0488(5) 0.0207(4) -0.0022(3) -0.0013(3) 0.0009(3)
Nd2 0.0509(5) 0.0341(4) 0.0208(4) -0.0021(3) -0.0011(3) 0.0012(3)
Si1 0.036(2) 0.093(3) 0.031(2) -0.004(2) 0.0002(16) 0.002(2)
Si2 0.102(4) 0.034(2) 0.031(2) 0.0000(16) 0.001(2) 0.005(2)
Cl1 0.0353(16) 0.0368(16) 0.0395(18) 0.0000(13) 0.0032(13) -0.0028(12)
Cl2 0.059(2) 0.050(2) 0.057(2) -0.0026(17) -0.0034(18) -0.0043(16)
O1 0.057(6) 0.057(6) 0.041(6) -0.022(5) -0.008(5) 0.004(5)
O2 0.050(6) 0.089(8) 0.030(5) -0.008(5) -0.008(4) -0.005(5)
O3 0.057(6) 0.060(6) 0.041(6) -0.008(5) -0.012(5) 0.000(5)
O4 0.088(8) 0.052(6) 0.031(5) -0.010(4) -0.006(5) -0.010(5)
C3 0.040(8) 0.081(11) 0.033(8) -0.008(7) 0.001(6) -0.003(7)
C4 0.047(8) 0.085(12) 0.021(7) -0.008(7) 0.002(6) 0.001(8)
C5 0.045(8) 0.080(11) 0.024(7) -0.001(7) -0.007(6) 0.006(7)
C6 0.054(10) 0.115(16) 0.035(9) 0.022(10) -0.002(7) 0.004(10)
C7 0.089(15) 0.114(18) 0.058(13) 0.041(13) -0.010(11) 0.000(13)
C8 0.105(16) 0.079(14) 0.090(17) 0.031(12) -0.006(13) 0.028(12)
C9 0.055(11) 0.086(14) 0.082(14) 0.010(11) -0.003(9) 0.022(9)
C1 0.032(7) 0.091(12) 0.031(8) 0.013(8) -0.008(6) 0.007(7)
C2 0.026(7) 0.109(13) 0.031(8) -0.014(8) -0.005(6) 0.005(7)
C10 0.067(11) 0.121(16) 0.058(11) -0.016(11) -0.001(9) 0.040(11)
C11 0.046(9) 0.154(18) 0.038(9) 0.013(10) 0.000(7) -0.010(10)
C13 0.034(7) 0.080(11) 0.024(7) -0.003(7) 0.003(5) -0.001(7)
C12 0.060(9) 0.063(10) 0.023(7) 0.006(6) 0.001(6) -0.005(8)
C20 0.081(12) 0.062(11) 0.040(9) 0.004(8) -0.005(8) -0.010(9)
C19 0.106(16) 0.070(13) 0.055(12) 0.001(9) -0.013(11) -0.024(11)
C18 0.125(18) 0.059(11) 0.053(11) 0.013(9) 0.001(11) 0.012(11)
C17 0.069(10) 0.072(11) 0.038(9) 0.011(8) -0.001(7) 0.021(9)
C16 0.043(8) 0.058(9) 0.025(7) 0.006(6) 0.007(5) -0.003(6)
C15 0.040(7) 0.061(9) 0.022(7) 0.004(6) 0.005(5) 0.008(6)
C14 0.055(9) 0.058(9) 0.016(6) -0.008(6) 0.001(6) 0.005(7)
C21 0.049(9) 0.110(14) 0.046(10) -0.016(9) -0.020(8) -0.002(9)
C22 0.070(12) 0.093(13) 0.069(12) -0.040(10) -0.018(10) -0.008(10)
C23 0.072(12) 0.062(11) 0.112(17) -0.028(11) -0.027(11) 0.027(9)
C24 0.041(7) 0.060(9) 0.024(7) -0.003(6) 0.003(5) -0.006(6)
C25 0.042(8) 0.078(10) 0.031(8) 0.002(7) -0.007(6) -0.007(7)
C26 0.089(14) 0.16(2) 0.032(10) -0.021(11) -0.012(9) -0.015(13)
C43 0.057(8) 0.038(7) 0.027(7) 0.002(5) -0.007(6) 0.006(6)
C44 0.072(10) 0.030(7) 0.022(7) 0.000(5) -0.002(6) -0.002(6)
C45 0.059(9) 0.057(9) 0.014(6) -0.005(6) 0.005(6) -0.005(7)
C46 0.067(11) 0.073(11) 0.041(9) -0.005(8) 0.010(7) 0.020(9)
C47 0.046(10) 0.110(15) 0.058(11) -0.010(10) 0.015(8) 0.014(10)
C48 0.063(12) 0.122(17) 0.052(11) -0.017(11) -0.002(9) -0.018(11)
C49 0.061(10) 0.072(11) 0.041(9) 0.002(8) 0.006(7) -0.008(8)
C41 0.055(9) 0.053(8) 0.023(7) 0.001(6) 0.011(6) 0.000(7)
C42 0.075(10) 0.041(7) 0.014(6) 0.001(5) 0.010(6) 0.000(7)
C40 0.144(19) 0.060(11) 0.059(12) 0.005(9) -0.003(12) 0.049(12)
C39 0.135(17) 0.060(11) 0.040(10) -0.009(8) 0.007(10) -0.024(11)
C31 0.100(12) 0.012(6) 0.034(8) -0.007(5) -0.007(7) 0.006(6)
C32 0.066(10) 0.042(8) 0.041(8) -0.014(6) 0.001(7) -0.003(7)
C33 0.095(13) 0.045(8) 0.019(7) -0.003(6) 0.000(7) -0.001(8)
C34 0.092(12) 0.040(8) 0.028(8) -0.008(6) -0.003(7) 0.005(8)
C35 0.134(18) 0.049(9) 0.028(8) -0.005(7) 0.018(9) 0.005(10)
C36 0.112(18) 0.080(14) 0.074(15) -0.008(11) 0.058(13) -0.002(12)
C37 0.100(16) 0.088(15) 0.102(19) -0.003(13) 0.049(14) 0.014(12)
C38 0.087(14) 0.063(11) 0.078(14) -0.001(9) 0.007(11) 0.031(10)
C30 0.096(13) 0.027(7) 0.036(8) -0.007(6) 0.012(8) -0.003(7)
C50 0.095(13) 0.053(9) 0.039(9) -0.009(7) -0.011(8) -0.002(9)
C51 0.079(12) 0.072(11) 0.066(12) -0.013(9) -0.042(10) -0.001(9)
C52 0.050(10) 0.071(11) 0.103(16) -0.018(10) -0.016(9) 0.020(8)
C60 0.065(9) 0.037(7) 0.027(7) -0.005(5) -0.001(6) -0.007(6)
C61 0.072(10) 0.041(8) 0.031(8) -0.002(6) 0.004(7) -0.007(7)
C62 0.137(18) 0.092(14) 0.031(9) -0.018(9) -0.033(10) -0.001(12)
C53 0.183(14) 0.184(14) 0.177(14) 0.006(9) 0.002(9) 0.009(9)
C54 0.172(13) 0.171(13) 0.172(14) 0.000(9) 0.002(9) 0.009(9)
C55 0.162(13) 0.162(13) 0.160(13) 0.000(9) -0.003(9) 0.005(9)
C56 0.182(14) 0.180(14) 0.182(14) 0.003(9) -0.003(9) 0.010(9)
C57 0.182(14) 0.183(14) 0.179(14) 0.003(9) 0.004(9) 0.011(9)
C58 0.187(14) 0.187(14) 0.184(15) 0.005(9) 0.000(9) 0.003(9)
C59 0.24(3) 0.24(3) 0.24(3) 0.012(10) 0.008(10) 0.019(10)
C59' 0.22(3) 0.22(3) 0.22(3) 0.007(10) 0.012(10) 0.017(10)

loop_
_atom_type_symbol
_atom_type_description
_atom_type_scat_dispersion_real
_atom_type_scat_dispersion_imag
_atom_type_scat_source
C C 0.0033 0.0016 'International Tables Vol C Tables 4.2.6.8 and 6.1.1.4'
H H 0.0000 0.0000 'International Tables Vol C Tables 4.2.6.8 and 6.1.1.4'
O O 0.0106 0.0060 'International Tables Vol C Tables 4.2.6.8 and 6.1.1.4'
Cl Cl 0.1484 0.1585 'International Tables Vol C Tables 4.2.6.8 and 6.1.1.4'
Si Si 0.0817 0.0704 'International Tables Vol C Tables 4.2.6.8 and 6.1.1.4'
Nd Nd -0.1943 3.0179 'International Tables Vol C Tables 4.2.6.8 and 6.1.1.4'

loop_
_geom_angle_atom_site_label_1
_geom_angle_atom_site_label_2
_geom_angle_atom_site_label_3
_geom_angle
O1 Nd1 C13 121.8(4)
O1 Nd1 C3 77.8(4)
C13 Nd1 C3 77.8(4)
O1 Nd1 C14 137.8(4)
C13 Nd1 C14 30.9(4)
C3 Nd1 C14 107.1(4)
O1 Nd1 Cl2 135.6(3)
C13 Nd1 Cl2 102.3(4)
C3 Nd1 Cl2 119.6(4)
C14 Nd1 Cl2 79.5(3)
O1 Nd1 C12 93.6(4)
C13 Nd1 C12 30.2(4)
C3 Nd1 C12 79.6(4)
C14 Nd1 C12 48.6(4)
Cl2 Nd1 C12 128.0(3)
O1 Nd1 C2 106.7(4)
C13 Nd1 C2 63.9(4)
C3 Nd1 C2 29.0(4)
C14 Nd1 C2 86.9(4)
Cl2 Nd1 C2 96.3(4)
C12 Nd1 C2 80.1(5)
O1 Nd1 C4 63.6(4)
C13 Nd1 C4 107.3(4)
C3 Nd1 C4 29.6(4)
C14 Nd1 C4 135.6(4)
Cl2 Nd1 C4 110.1(4)
C12 Nd1 C4 106.2(4)
C2 Nd1 C4 49.7(4)
O1 Nd1 C15 114.6(4)
C13 Nd1 C15 49.6(4)
C3 Nd1 C15 125.2(4)
C14 Nd1 C15 28.6(4)
Cl2 Nd1 C15 89.2(3)
C12 Nd1 C15 47.9(4)
C2 Nd1 C15 112.7(4)
C4 Nd1 C15 153.9(4)
O1 Nd1 Cl1 76.6(2)
C13 Nd1 Cl1 124.9(3)
C3 Nd1 Cl1 152.5(3)
C14 Nd1 Cl1 98.5(3)
Cl2 Nd1 Cl1 74.13(11)
C12 Nd1 Cl1 111.7(3)
C2 Nd1 Cl1 167.8(4)
C4 Nd1 Cl1 125.9(3)
C15 Nd1 Cl1 75.3(3)
O1 Nd1 C5 85.8(4)
C13 Nd1 C5 112.4(4)
C3 Nd1 C5 46.9(5)
C14 Nd1 C5 128.9(4)
Cl2 Nd1 C5 81.5(3)
C12 Nd1 C5 125.5(4)
C2 Nd1 C5 48.8(4)
C4 Nd1 C5 28.7(4)
C15 Nd1 C5 157.5(4)
Cl1 Nd1 C5 120.9(3)
O1 Nd1 C16 90.8(4)
C13 Nd1 C16 49.1(4)
C3 Nd1 C16 107.3(4)
C14 Nd1 C16 47.2(4)
Cl2 Nd1 C16 117.5(3)
C12 Nd1 C16 29.0(4)
C2 Nd1 C16 108.5(4)
C4 Nd1 C16 129.9(4)
C15 Nd1 C16 28.3(4)
Cl1 Nd1 C16 82.9(3)
C5 Nd1 C16 154.1(4)
O3 Nd2 C42 121.7(4)
O3 Nd2 C32 77.6(4)
C42 Nd2 C32 77.0(4)
O3 Nd2 C43 138.0(4)
C42 Nd2 C43 31.3(4)
C32 Nd2 C43 106.7(4)
O3 Nd2 Cl2 135.6(3)
C42 Nd2 Cl2 102.5(3)
C32 Nd2 Cl2 120.5(3)
C43 Nd2 Cl2 79.3(3)
O3 Nd2 C31 107.0(4)
C42 Nd2 C31 63.9(4)
C32 Nd2 C31 29.6(4)
C43 Nd2 C31 86.8(4)
Cl2 Nd2 C31 96.0(4)
O3 Nd2 C41 93.3(4)
C42 Nd2 C41 30.5(4)
C32 Nd2 C41 78.8(4)
C43 Nd2 C41 49.1(4)
Cl2 Nd2 C41 128.3(3)
C31 Nd2 C41 80.5(4)
O3 Nd2 C33 63.4(4)
C42 Nd2 C33 107.4(4)
C32 Nd2 C33 30.6(4)
C43 Nd2 C33 136.0(4)
Cl2 Nd2 C33 110.2(4)
C31 Nd2 C33 50.1(4)
C41 Nd2 C33 106.3(4)
O3 Nd2 C44 114.8(4)
C42 Nd2 C44 49.7(4)
C32 Nd2 C44 124.5(4)
C43 Nd2 C44 28.6(4)
Cl2 Nd2 C44 89.0(3)
C31 Nd2 C44 112.7(4)
C41 Nd2 C44 48.1(4)
C33 Nd2 C44 154.1(4)
O3 Nd2 Cl1 76.4(2)
C42 Nd2 Cl1 125.2(3)
C32 Nd2 Cl1 152.4(3)
C43 Nd2 Cl1 98.7(3)
Cl2 Nd2 Cl1 74.15(10)
C31 Nd2 Cl1 167.4(3)
C41 Nd2 Cl1 111.6(3)
C33 Nd2 Cl1 125.4(3)
C44 Nd2 Cl1 75.5(3)
O3 Nd2 C30 111.3(4)
C42 Nd2 C30 87.3(4)
C32 Nd2 C30 47.8(5)
C43 Nd2 C30 100.2(4)
Cl2 Nd2 C30 72.8(3)
C31 Nd2 C30 29.7(4)
C41 Nd2 C30 109.3(4)
C33 Nd2 C30 48.2(5)
C44 Nd2 C30 128.8(4)
Cl1 Nd2 C30 137.8(3)
O3 Nd2 C34 85.5(4)
C42 Nd2 C34 112.4(4)
C32 Nd2 C34 47.7(5)
C43 Nd2 C34 129.1(4)
Cl2 Nd2 C34 81.9(4)
C31 Nd2 C34 48.8(4)
C41 Nd2 C34 125.5(4)
C33 Nd2 C34 28.5(5)
C44 Nd2 C34 157.7(4)
Cl1 Nd2 C34 120.8(3)
C30 Nd2 C34 28.9(4)
C2 Si1 C11 109.0(8)
C2 Si1 C10 115.2(9)
C11 Si1 C10 110.9(9)
C2 Si1 C13 101.2(6)
C11 Si1 C13 111.7(8)
C10 Si1 C13 108.5(8)
C40 Si2 C42 108.4(8)
C40 Si2 C31 114.8(9)
C42 Si2 C31 100.7(6)
C40 Si2 C39 110.1(9)
C42 Si2 C39 112.5(8)
C31 Si2 C39 110.1(7)
Nd2 Cl1 Nd1 102.34(10)
Nd1 Cl2 Nd2 109.38(14)
C23 O1 C22 113.0(12)
C23 O1 Nd1 124.6(9)
C22 O1 Nd1 120.3(10)
C26 O2 C25 113.8(12)
C52 O3 C51 112.2(12)
C52 O3 Nd2 124.9(9)
C51 O3 Nd2 120.8(9)
C62 O4 C61 113.5(12)
C2 C3 C4 114.9(15)
C2 C3 Nd1 79.1(8)
C4 C3 Nd1 78.8(8)
C2 C3 H3 122.5
C4 C3 H3 122.5
Nd1 C3 H3 110.9
C3 C4 C5 104.8(13)
C3 C4 C21 128.1(16)
C5 C4 C21 127.0(14)
C3 C4 Nd1 71.6(8)
C5 C4 Nd1 79.7(8)
C21 C4 Nd1 111.0(9)
C4 C5 C1 109.8(13)
C4 C5 C6 132.1(15)
C1 C5 C6 118.1(16)
C4 C5 Nd1 71.6(8)
C1 C5 Nd1 76.8(7)
C6 C5 Nd1 120.5(9)
C7 C6 C5 118.7(18)
C7 C6 H6 120.6
C5 C6 H6 120.6
C6 C7 C8 122.0(19)
C6 C7 H7 119.0
C8 C7 H7 119.0
C7 C8 C9 122(2)
C7 C8 H8 119.1
C9 C8 H8 119.1
C8 C9 C1 119.0(19)
C8 C9 H9 120.5
C1 C9 H9 120.5
C9 C1 C5 120.2(15)
C9 C1 C2 132.4(16)
C5 C1 C2 107.3(14)
C9 C1 Nd1 122.7(10)
C5 C1 Nd1 75.0(8)
C2 C1 Nd1 70.0(7)
C3 C2 C1 103.2(13)
C3 C2 Si1 124.2(13)
C1 C2 Si1 127.9(12)
C3 C2 Nd1 72.0(8)
C1 C2 Nd1 79.7(7)
Si1 C2 Nd1 94.4(5)
C12 C13 C14 104.7(12)
C12 C13 Si1 129.1(11)
C14 C13 Si1 124.2(12)
C12 C13 Nd1 79.1(8)
C14 C13 Nd1 76.7(7)
Si1 C13 Nd1 97.6(5)
C20 C12 C13 131.4(15)
C20 C12 C16 119.1(15)
C13 C12 C16 109.5(12)
C20 C12 Nd1 116.3(10)
C13 C12 Nd1 70.8(7)
C16 C12 Nd1 80.7(8)
C19 C20 C12 119.7(16)
C19 C20 H20 120.2
C12 C20 H20 120.2
C18 C19 C20 120.5(17)
C18 C19 H19 119.8
C20 C19 H19 119.8
C19 C18 C17 123.3(18)
C19 C18 H18 118.4
C17 C18 H18 118.4
C18 C17 C16 117.1(16)
C18 C17 H17 121.4
C16 C17 H17 121.4
C15 C16 C17 132.4(13)
C15 C16 C12 107.3(12)
C17 C16 C12 120.3(14)
C15 C16 Nd1 74.0(7)
C17 C16 Nd1 121.7(9)
C12 C16 Nd1 70.3(7)
C14 C15 C16 107.8(12)
C14 C15 C24 124.5(13)
C16 C15 C24 127.3(12)
C14 C15 Nd1 70.2(7)
C16 C15 Nd1 77.7(7)
C24 C15 Nd1 123.0(8)
C15 C14 C13 110.7(13)
C15 C14 Nd1 81.1(7)
C13 C14 Nd1 72.4(7)
C15 C14 H14 124.7
C13 C14 H14 124.7
Nd1 C14 H14 113.7
C22 C21 C4 112.7(15)
C22 C21 H21A 109.1
C4 C21 H21A 109.1
C22 C21 H21B 109.1
C4 C21 H21B 109.1
H21A C21 H21B 107.8
C21 C22 O1 110.9(15)
C21 C22 H22A 109.5
O1 C22 H22A 109.5
C21 C22 H22B 109.5
O1 C22 H22B 109.5
H22A C22 H22B 108.0
C25 C24 C15 111.5(11)
C25 C24 H24A 109.3
C15 C24 H24A 109.3
C25 C24 H24B 109.3
C15 C24 H24B 109.3
H24A C24 H24B 108.0
O2 C25 C24 108.9(11)
O2 C25 H25A 109.9
C24 C25 H25A 109.9
O2 C25 H25B 109.9
C24 C25 H25B 109.9
H25A C25 H25B 108.3
C44 C43 C42 110.0(13)
C44 C43 Nd2 80.6(7)
C42 C43 Nd2 72.3(7)
C44 C43 H43 125.0
C42 C43 H43 125.0
Nd2 C43 H43 114.0
C43 C44 C45 109.1(11)
C43 C44 C60 124.7(13)
C45 C44 C60 125.7(12)
C43 C44 Nd2 70.7(7)
C45 C44 Nd2 78.4(7)
C60 C44 Nd2 123.6(8)
C46 C45 C44 133.6(14)
C46 C45 C41 120.0(13)
C44 C45 C41 106.4(12)
C46 C45 Nd2 121.3(9)
C44 C45 Nd2 72.9(7)
C41 C45 Nd2 70.2(7)
C47 C46 C45 118.6(16)
C47 C46 H46 120.7
C45 C46 H46 120.7
C46 C47 C48 123.6(17)
C46 C47 H47 118.2
C48 C47 H47 118.2
C47 C48 C49 120.2(16)
C47 C48 H48 119.9
C49 C48 H48 119.9
C48 C49 C41 118.4(16)
C48 C49 H49 120.8
C41 C49 H49 120.8
C49 C41 C45 119.1(14)
C49 C41 C42 131.2(14)
C45 C41 C42 109.8(12)
C49 C41 Nd2 116.4(9)
C45 C41 Nd2 80.8(7)
C42 C41 Nd2 70.5(7)
C41 C42 C43 104.7(11)
C41 C42 Si2 129.3(10)
C43 C42 Si2 124.1(11)
C41 C42 Nd2 79.1(7)
C43 C42 Nd2 76.5(7)
Si2 C42 Nd2 98.3(5)
C32 C31 C30 105.5(13)
C32 C31 Si2 121.2(12)
C30 C31 Si2 129.0(12)
C32 C31 Nd2 72.8(7)
C30 C31 Nd2 79.5(7)
Si2 C31 Nd2 94.7(5)
C31 C32 C33 111.3(14)
C31 C32 Nd2 77.6(7)
C33 C32 Nd2 77.4(8)
C31 C32 H32 124.3
C33 C32 H32 124.3
Nd2 C32 H32 112.5
C34 C33 C32 105.7(14)
C34 C33 C50 126.9(14)
C32 C33 C50 127.4(16)
C34 C33 Nd2 79.9(8)
C32 C33 Nd2 72.0(7)
C50 C33 Nd2 111.9(9)
C33 C34 C35 132.5(16)
C33 C34 C30 109.6(14)
C35 C34 C30 117.9(17)
C33 C34 Nd2 71.7(8)
C35 C34 Nd2 120.8(10)
C30 C34 Nd2 75.5(8)
C36 C35 C34 119.8(18)
C36 C35 H35 120.1
C34 C35 H35 120.1
C35 C36 C37 122.0(19)
C35 C36 H36 119.0
C37 C36 H36 119.0
C38 C37 C36 120(2)
C38 C37 H37 120.0
C36 C37 H37 120.0
C37 C38 C30 121(2)
C37 C38 H38 119.6
C30 C38 H38 119.6
C38 C30 C34 119.2(16)
C38 C30 C31 132.7(16)
C34 C30 C31 107.9(15)
C38 C30 Nd2 123.5(10)
C34 C30 Nd2 75.6(8)
C31 C30 Nd2 70.8(7)
C51 C50 C33 111.4(14)
C51 C50 H50A 109.3
C33 C50 H50A 109.3
C51 C50 H50B 109.3
C33 C50 H50B 109.3
H50A C50 H50B 108.0
O3 C51 C50 110.0(14)
O3 C51 H51A 109.7
C50 C51 H51A 109.7
O3 C51 H51B 109.7
C50 C51 H51B 109.7
H51A C51 H51B 108.2
C61 C60 C44 112.2(11)
C61 C60 H60A 109.2
C44 C60 H60A 109.2
C61 C60 H60B 109.2
C44 C60 H60B 109.2
H60A C60 H60B 107.9
O4 C61 C60 109.1(11)
O4 C61 H61A 109.9
C60 C61 H61A 109.9
O4 C61 H61B 109.9
C60 C61 H61B 109.9
H61A C61 H61B 108.3
C54 C53 C58 120.0
C54 C53 H53 120.0
C58 C53 H53 120.0
C55 C54 C53 120.0
C55 C54 C59 110(4)
C53 C54 C59 130(4)
C55 C54 H54A 120.0
C53 C54 H54A 120.0
C59 C54 H54A 12.3
C54 C55 C56 120.0
C54 C55 H55 120.0
C56 C55 H55 120.0
C55 C56 C57 120.0
C55 C56 C59' 105(4)
C57 C56 C59' 135(4)
C55 C56 H56A 120.0
C57 C56 H56A 120.0
C59' C56 H56A 15.6
C58 C57 C56 120.0
C58 C57 H57 120.0
C56 C57 H57 120.0
C57 C58 C53 120.0
C57 C58 H58 120.0
C53 C58 H58 120.0
C54 C59 H54A 18.8
C54 C59 H59A 109.5
H54A C59 H59A 94.2
C54 C59 H59B 109.5
H54A C59 H59B 126.6
H59A C59 H59B 109.5
C54 C59 H59C 109.5
H54A C59 H59C 106.1
H59A C59 H59C 109.5
H59B C59 H59C 109.5
C56 C59' H56A 23.0
C56 C59' H59D 109.5
H56A C59' H59D 109.8
C56 C59' H59E 109.5
H56A C59' H59E 127.5
H59D C59' H59E 109.5
C56 C59' H59F 109.5
H56A C59' H59F 88.5
H59D C59' H59F 109.5
H59E C59' H59F 109.5

loop_
_geom_bond_atom_site_label_1
_geom_bond_atom_site_label_2
_geom_bond_distance
Nd1 O1 2.528(9)
Nd1 C13 2.644(13)
Nd1 C3 2.675(13)
Nd1 C14 2.700(12)
Nd1 Cl2 2.701(4)
Nd1 C12 2.749(14)
Nd1 C2 2.762(13)
Nd1 C4 2.767(13)
Nd1 C15 2.835(12)
Nd1 Cl1 2.835(3)
Nd1 C5 2.869(13)
Nd1 C16 2.882(13)
Nd2 O3 2.542(9)
Nd2 C42 2.642(12)
Nd2 C32 2.687(13)
Nd2 C43 2.697(12)
Nd2 Cl2 2.706(4)
Nd2 C31 2.748(11)
Nd2 C41 2.753(13)
Nd2 C33 2.758(13)
Nd2 C44 2.819(12)
Nd2 Cl1 2.829(3)
Nd2 C30 2.860(14)
Nd2 C34 2.861(14)
Si1 C2 1.838(15)
Si1 C11 1.843(18)
Si1 C10 1.857(19)
Si1 C13 1.866(14)
Si2 C40 1.84(2)
Si2 C42 1.853(14)
Si2 C31 1.853(14)
Si2 C39 1.853(17)
O1 C23 1.403(18)
O1 C22 1.444(16)
O2 C26 1.370(18)
O2 C25 1.403(15)
O3 C52 1.397(18)
O3 C51 1.432(17)
O4 C62 1.389(17)
O4 C61 1.403(15)
C3 C2 1.36(2)
C3 C4 1.394(19)
C3 H3 0.9300
C4 C5 1.40(2)
C4 C21 1.48(2)
C5 C1 1.41(2)
C5 C6 1.44(2)
C6 C7 1.33(3)
C6 H6 0.9300
C7 C8 1.35(3)
C7 H7 0.9300
C8 C9 1.36(3)
C8 H8 0.9300
C9 C1 1.37(2)
C9 H9 0.9300
C1 C2 1.48(2)
C10 H10A 0.9600
C10 H10B 0.9600
C10 H10C 0.9600
C11 H11A 0.9600
C11 H11B 0.9600
C11 H11C 0.9600
C13 C12 1.41(2)
C13 C14 1.425(18)
C12 C20 1.40(2)
C12 C16 1.417(19)
C20 C19 1.37(3)
C20 H20 0.9300
C19 C18 1.36(3)
C19 H19 0.9300
C18 C17 1.38(2)
C18 H18 0.9300
C17 C16 1.41(2)
C17 H17 0.9300
C16 C15 1.400(19)
C15 C14 1.375(18)
C15 C24 1.501(18)
C14 H14 0.9300
C21 C22 1.44(2)
C21 H21A 0.9700
C21 H21B 0.9700
C22 H22A 0.9700
C22 H22B 0.9700
C23 H23A 0.9600
C23 H23B 0.9600
C23 H23C 0.9600
C24 C25 1.490(18)
C24 H24A 0.9700
C24 H24B 0.9700
C25 H25A 0.9700
C25 H25B 0.9700
C26 H26A 0.9600
C26 H26B 0.9600
C26 H26C 0.9600
C43 C44 1.369(18)
C43 C42 1.439(18)
C43 H43 0.9300
C44 C45 1.415(19)
C44 C60 1.508(17)
C45 C46 1.40(2)
C45 C41 1.419(19)
C46 C47 1.33(2)
C46 H46 0.9300
C47 C48 1.37(3)
C47 H47 0.9300
C48 C49 1.38(3)
C48 H48 0.9300
C49 C41 1.41(2)
C49 H49 0.9300
C41 C42 1.42(2)
C40 H40A 0.9600
C40 H40B 0.9600
C40 H40C 0.9600
C39 H39A 0.9600
C39 H39B 0.9600
C39 H39C 0.9600
C31 C32 1.39(2)
C31 C30 1.44(2)
C32 C33 1.44(2)
C32 H32 0.9300
C33 C34 1.38(2)
C33 C50 1.48(2)
C34 C35 1.42(2)
C34 C30 1.43(2)
C35 C36 1.33(3)
C35 H35 0.9300
C36 C37 1.39(3)
C36 H36 0.9300
C37 C38 1.35(3)
C37 H37 0.9300
C38 C30 1.39(2)
C38 H38 0.9300
C50 C51 1.47(2)
C50 H50A 0.9700
C50 H50B 0.9700
C51 H51A 0.9700
C51 H51B 0.9700
C52 H52A 0.9600
C52 H52B 0.9600
C52 H52C 0.9600
C60 C61 1.495(18)
C60 H60A 0.9700
C60 H60B 0.9700
C61 H61A 0.9700
C61 H61B 0.9700
C62 H62A 0.9600
C62 H62B 0.9600
C62 H62C 0.9600
C53 C54 1.3900
C53 C58 1.3900
C53 H53 0.9300
C54 C55 1.3900
C54 C59 1.535(10)
C54 H54A 0.9600
C55 C56 1.3900
C55 H55 0.9300
C56 C57 1.3900
C56 C59' 1.534(10)
C56 H56A 0.9600
C57 C58 1.3900
C57 H57 0.9300
C58 H58 0.9300
C59 H54A 0.6309
C59 H59A 0.9600
C59 H59B 0.9600
C59 H59C 0.9600
C59' H56A 0.6627
C59' H59D 0.9600
C59' H59E 0.9600
C59' H59F 0.9600

loop_
_geom_torsion_atom_site_label_1
_geom_torsion_atom_site_label_2
_geom_torsion_atom_site_label_3
_geom_torsion_atom_site_label_4
_geom_torsion
O3 Nd2 Cl1 Nd1 146.4(3)
C42 Nd2 Cl1 Nd1 -94.2(4)
C32 Nd2 Cl1 Nd1 126.7(7)
C43 Nd2 Cl1 Nd1 -76.1(3)
Cl2 Nd2 Cl1 Nd1 0.10(11)
C31 Nd2 Cl1 Nd1 39.2(14)
C41 Nd2 Cl1 Nd1 -125.4(3)
C33 Nd2 Cl1 Nd1 103.9(5)
C44 Nd2 Cl1 Nd1 -93.1(3)
C30 Nd2 Cl1 Nd1 39.6(5)
C34 Nd2 Cl1 Nd1 70.2(4)
O1 Nd1 Cl1 Nd2 146.1(3)
C13 Nd1 Cl1 Nd2 -94.2(4)
C3 Nd1 Cl1 Nd2 124.5(8)
C14 Nd1 Cl1 Nd2 -76.6(3)
Cl2 Nd1 Cl1 Nd2 -0.10(11)
C12 Nd1 Cl1 Nd2 -125.3(3)
C2 Nd1 Cl1 Nd2 38.9(15)
C4 Nd1 Cl1 Nd2 103.6(4)
C15 Nd1 Cl1 Nd2 -93.5(3)
C5 Nd1 Cl1 Nd2 69.5(4)
C16 Nd1 Cl1 Nd2 -121.3(3)
O1 Nd1 Cl2 Nd2 -50.5(4)
C13 Nd1 Cl2 Nd2 123.2(3)
C3 Nd1 Cl2 Nd2 -154.0(4)
C14 Nd1 Cl2 Nd2 102.2(3)
C12 Nd1 Cl2 Nd2 105.5(4)
C2 Nd1 Cl2 Nd2 -172.2(3)
C4 Nd1 Cl2 Nd2 -122.9(3)
C15 Nd1 Cl2 Nd2 75.0(3)
Cl1 Nd1 Cl2 Nd2 0.11(12)
C5 Nd1 Cl2 Nd2 -125.5(3)
C16 Nd1 Cl2 Nd2 73.1(3)
O3 Nd2 Cl2 Nd1 -50.4(4)
C42 Nd2 Cl2 Nd1 123.3(3)
C32 Nd2 Cl2 Nd1 -154.6(4)
C43 Nd2 Cl2 Nd1 102.2(3)
C31 Nd2 Cl2 Nd1 -172.2(3)
C41 Nd2 Cl2 Nd1 105.2(4)
C33 Nd2 Cl2 Nd1 -122.6(3)
C44 Nd2 Cl2 Nd1 75.1(3)
Cl1 Nd2 Cl2 Nd1 -0.11(12)
C30 Nd2 Cl2 Nd1 -153.5(3)
C34 Nd2 Cl2 Nd1 -125.4(3)
C13 Nd1 O1 C23 -83.8(14)
C3 Nd1 O1 C23 -150.9(14)
C14 Nd1 O1 C23 -48.8(15)
Cl2 Nd1 O1 C23 89.0(14)
C12 Nd1 O1 C23 -72.3(14)
C2 Nd1 O1 C23 -153.1(14)
C4 Nd1 O1 C23 -178.6(14)
C15 Nd1 O1 C23 -27.5(14)
Cl1 Nd1 O1 C23 39.1(13)
C5 Nd1 O1 C23 162.3(14)
C16 Nd1 O1 C23 -43.4(14)
C13 Nd1 O1 C22 78.5(13)
C3 Nd1 O1 C22 11.4(12)
C14 Nd1 O1 C22 113.5(13)
Cl2 Nd1 O1 C22 -108.7(12)
C12 Nd1 O1 C22 90.0(12)
C2 Nd1 O1 C22 9.3(13)
C4 Nd1 O1 C22 -16.3(12)
C15 Nd1 O1 C22 134.8(12)
Cl1 Nd1 O1 C22 -158.6(12)
C5 Nd1 O1 C22 -35.4(12)
C16 Nd1 O1 C22 118.9(12)
C42 Nd2 O3 C52 -85.1(13)
C32 Nd2 O3 C52 -151.1(13)
C43 Nd2 O3 C52 -49.8(14)
Cl2 Nd2 O3 C52 87.7(13)
C31 Nd2 O3 C52 -154.5(13)
C41 Nd2 O3 C52 -73.4(13)
C33 Nd2 O3 C52 180.0(14)
C44 Nd2 O3 C52 -28.7(13)
Cl1 Nd2 O3 C52 38.1(12)
C30 Nd2 O3 C52 174.4(13)
C34 Nd2 O3 C52 161.2(13)
C42 Nd2 O3 C51 77.4(13)
C32 Nd2 O3 C51 11.4(12)
C43 Nd2 O3 C51 112.8(13)
Cl2 Nd2 O3 C51 -109.8(12)
C31 Nd2 O3 C51 8.1(13)
C41 Nd2 O3 C51 89.2(12)
C33 Nd2 O3 C51 -17.4(12)
C44 Nd2 O3 C51 133.9(12)
Cl1 Nd2 O3 C51 -159.4(12)
C30 Nd2 O3 C51 -23.0(13)
C34 Nd2 O3 C51 -36.2(12)
O1 Nd1 C3 C2 -175.8(10)
C13 Nd1 C3 C2 57.5(10)
C14 Nd1 C3 C2 47.6(10)
Cl2 Nd1 C3 C2 -39.9(10)
C12 Nd1 C3 C2 88.2(10)
C4 Nd1 C3 C2 -118.4(15)
C15 Nd1 C3 C2 72.6(11)
Cl1 Nd1 C3 C2 -154.2(8)
C5 Nd1 C3 C2 -80.1(11)
C16 Nd1 C3 C2 97.2(10)
O1 Nd1 C3 C4 -57.3(10)
C13 Nd1 C3 C4 175.9(11)
C14 Nd1 C3 C4 166.0(10)
Cl2 Nd1 C3 C4 78.5(10)
C12 Nd1 C3 C4 -153.4(11)
C2 Nd1 C3 C4 118.4(15)
C15 Nd1 C3 C4 -169.0(9)
Cl1 Nd1 C3 C4 -35.8(15)
C5 Nd1 C3 C4 38.3(9)
C16 Nd1 C3 C4 -144.4(10)
C2 C3 C4 C5 -1.4(16)
Nd1 C3 C4 C5 -73.6(9)
C2 C3 C4 C21 174.8(13)
Nd1 C3 C4 C21 102.6(14)
C2 C3 C4 Nd1 72.2(11)
O1 Nd1 C4 C3 113.3(11)
C13 Nd1 C4 C3 -4.2(11)
C14 Nd1 C4 C3 -19.2(13)
Cl2 Nd1 C4 C3 -114.9(9)
C12 Nd1 C4 C3 27.3(11)
C2 Nd1 C4 C3 -33.9(9)
C15 Nd1 C4 C3 20.7(16)
Cl1 Nd1 C4 C3 160.5(8)
C5 Nd1 C4 C3 -109.5(13)
C16 Nd1 C4 C3 46.5(12)
O1 Nd1 C4 C5 -137.2(9)
C13 Nd1 C4 C5 105.3(9)
C3 Nd1 C4 C5 109.5(13)
C14 Nd1 C4 C5 90.3(10)
Cl2 Nd1 C4 C5 -5.3(9)
C12 Nd1 C4 C5 136.8(8)
C2 Nd1 C4 C5 75.6(10)
C15 Nd1 C4 C5 130.2(11)
Cl1 Nd1 C4 C5 -89.9(9)
C16 Nd1 C4 C5 156.0(8)
O1 Nd1 C4 C21 -11.4(11)
C13 Nd1 C4 C21 -128.9(12)
C3 Nd1 C4 C21 -124.7(17)
C14 Nd1 C4 C21 -143.9(11)
Cl2 Nd1 C4 C21 120.4(12)
C12 Nd1 C4 C21 -97.4(12)
C2 Nd1 C4 C21 -158.7(15)
C15 Nd1 C4 C21 -104.0(13)
Cl1 Nd1 C4 C21 35.8(13)
C5 Nd1 C4 C21 125.8(16)
C16 Nd1 C4 C21 -78.2(13)
C3 C4 C5 C1 -0.3(15)
C21 C4 C5 C1 -176.5(13)
Nd1 C4 C5 C1 -67.9(10)
C3 C4 C5 C6 -177.6(15)
C21 C4 C5 C6 6(3)
Nd1 C4 C5 C6 114.8(16)
C3 C4 C5 Nd1 67.6(9)
C21 C4 C5 Nd1 -108.6(14)
O1 Nd1 C5 C4 37.6(8)
C13 Nd1 C5 C4 -85.2(9)
C3 Nd1 C5 C4 -39.6(8)
C14 Nd1 C5 C4 -115.9(9)
Cl2 Nd1 C5 C4 174.9(8)
C12 Nd1 C5 C4 -53.9(10)
C2 Nd1 C5 C4 -79.0(10)
C15 Nd1 C5 C4 -118.4(12)
Cl1 Nd1 C5 C4 109.2(8)
C16 Nd1 C5 C4 -45.6(14)
O1 Nd1 C5 C1 154.0(10)
C13 Nd1 C5 C1 31.2(11)
C3 Nd1 C5 C1 76.7(10)
C14 Nd1 C5 C1 0.5(12)
Cl2 Nd1 C5 C1 -68.7(9)
C12 Nd1 C5 C1 62.5(11)
C2 Nd1 C5 C1 37.4(9)
C4 Nd1 C5 C1 116.4(13)
C15 Nd1 C5 C1 -2.0(17)
Cl1 Nd1 C5 C1 -134.4(8)
C16 Nd1 C5 C1 70.8(14)
O1 Nd1 C5 C6 -91.1(14)
C13 Nd1 C5 C6 146.2(14)
C3 Nd1 C5 C6 -168.3(17)
C14 Nd1 C5 C6 115.4(14)
Cl2 Nd1 C5 C6 46.3(14)
C12 Nd1 C5 C6 177.5(13)
C2 Nd1 C5 C6 152.4(16)
C4 Nd1 C5 C6 -128.7(18)
C15 Nd1 C5 C6 112.9(15)
Cl1 Nd1 C5 C6 -19.4(15)
C16 Nd1 C5 C6 -174.2(13)
C4 C5 C6 C7 175.3(16)
C1 C5 C6 C7 -2(2)
Nd1 C5 C6 C7 -92.5(17)
C5 C6 C7 C8 -1(3)
C6 C7 C8 C9 4(3)
C7 C8 C9 C1 -4(3)
C8 C9 C1 C5 1(2)
C8 C9 C1 C2 -175.7(16)
C8 C9 C1 Nd1 92.2(19)
C4 C5 C1 C9 -176.0(13)
C6 C5 C1 C9 2(2)
Nd1 C5 C1 C9 119.4(13)
C4 C5 C1 C2 1.6(15)
C6 C5 C1 C2 179.3(12)
Nd1 C5 C1 C2 -63.0(8)
C4 C5 C1 Nd1 64.6(10)
C6 C5 C1 Nd1 -117.7(12)
O1 Nd1 C1 C9 -144.5(13)
C13 Nd1 C1 C9 92.1(14)
C3 Nd1 C1 C9 167.4(16)
C14 Nd1 C1 C9 63.8(14)
Cl2 Nd1 C1 C9 -11.6(13)
C12 Nd1 C1 C9 113.4(14)
C2 Nd1 C1 C9 128.3(18)
C4 Nd1 C1 C9 -152.1(16)
C15 Nd1 C1 C9 62.4(15)
Cl1 Nd1 C1 C9 -51.5(15)
C5 Nd1 C1 C9 -116.6(18)
C16 Nd1 C1 C9 100.2(14)
O1 Nd1 C1 C5 -28.0(10)
C13 Nd1 C1 C5 -151.4(10)
C3 Nd1 C1 C5 -76.1(10)
C14 Nd1 C1 C5 -179.6(9)
Cl2 Nd1 C1 C5 105.0(9)
C12 Nd1 C1 C5 -130.0(9)
C2 Nd1 C1 C5 -115.2(14)
C4 Nd1 C1 C5 -35.5(9)
C15 Nd1 C1 C5 179.0(8)
Cl1 Nd1 C1 C5 65.0(11)
C16 Nd1 C1 C5 -143.2(9)
O1 Nd1 C1 C2 87.2(9)
C13 Nd1 C1 C2 -36.2(9)
C3 Nd1 C1 C2 39.1(8)
C14 Nd1 C1 C2 -64.5(9)
Cl2 Nd1 C1 C2 -139.8(9)
C12 Nd1 C1 C2 -14.8(10)
C4 Nd1 C1 C2 79.7(9)
C15 Nd1 C1 C2 -65.8(10)
Cl1 Nd1 C1 C2 -179.8(7)
C5 Nd1 C1 C2 115.2(14)
C16 Nd1 C1 C2 -28.1(11)
C4 C3 C2 C1 2.3(15)
Nd1 C3 C2 C1 74.3(8)
C4 C3 C2 Si1 -155.0(11)
Nd1 C3 C2 Si1 -82.9(10)
C4 C3 C2 Nd1 -72.1(11)
C9 C1 C2 C3 174.9(15)
C5 C1 C2 C3 -2.3(14)
Nd1 C1 C2 C3 -68.5(9)
C9 C1 C2 Si1 -29(2)
C5 C1 C2 Si1 153.8(10)
Nd1 C1 C2 Si1 87.5(10)
C9 C1 C2 Nd1 -116.5(16)
C5 C1 C2 Nd1 66.3(9)
C11 Si1 C2 C3 -61.2(14)
C10 Si1 C2 C3 173.4(12)
C13 Si1 C2 C3 56.7(13)
C11 Si1 C2 C1 147.3(12)
C10 Si1 C2 C1 21.9(15)
C13 Si1 C2 C1 -94.8(13)
C11 Si1 C2 Nd1 -132.3(8)
C10 Si1 C2 Nd1 102.2(8)
C13 Si1 C2 Nd1 -14.5(7)
O1 Nd1 C2 C3 4.3(10)
C13 Nd1 C2 C3 -113.4(11)
C14 Nd1 C2 C3 -135.0(10)
Cl2 Nd1 C2 C3 145.9(9)
C12 Nd1 C2 C3 -86.5(10)
C4 Nd1 C2 C3 34.7(9)
C15 Nd1 C2 C3 -122.3(9)
Cl1 Nd1 C2 C3 108.3(17)
C5 Nd1 C2 C3 72.9(10)
C16 Nd1 C2 C3 -92.4(10)
O1 Nd1 C2 C1 -103.3(9)
C13 Nd1 C2 C1 138.9(10)
C3 Nd1 C2 C1 -107.7(13)
C14 Nd1 C2 C1 117.3(9)
Cl2 Nd1 C2 C1 38.2(9)
C12 Nd1 C2 C1 165.8(9)
C4 Nd1 C2 C1 -72.9(9)
C15 Nd1 C2 C1 130.0(8)
Cl1 Nd1 C2 C1 1(2)
C5 Nd1 C2 C1 -34.7(8)
C16 Nd1 C2 C1 160.0(8)
O1 Nd1 C2 Si1 128.9(6)
C13 Nd1 C2 Si1 11.1(6)
C3 Nd1 C2 Si1 124.6(13)
C14 Nd1 C2 Si1 -10.4(7)
Cl2 Nd1 C2 Si1 -89.6(6)
C12 Nd1 C2 Si1 38.0(6)
C4 Nd1 C2 Si1 159.3(10)
C15 Nd1 C2 Si1 2.2(8)
Cl1 Nd1 C2 Si1 -127.1(12)
C5 Nd1 C2 Si1 -162.5(10)
C16 Nd1 C2 Si1 32.2(8)
C2 Si1 C13 C12 -66.9(14)
C11 Si1 C13 C12 49.0(15)
C10 Si1 C13 C12 171.6(13)
C2 Si1 C13 C14 94.3(12)
C11 Si1 C13 C14 -149.8(12)
C10 Si1 C13 C14 -27.2(14)
C2 Si1 C13 Nd1 15.2(8)
C11 Si1 C13 Nd1 131.1(7)
C10 Si1 C13 Nd1 -106.3(8)
O1 Nd1 C13 C12 23.3(9)
C3 Nd1 C13 C12 90.4(8)
C14 Nd1 C13 C12 -108.1(11)
Cl2 Nd1 C13 C12 -151.5(7)
C2 Nd1 C13 C12 117.5(9)
C4 Nd1 C13 C12 92.5(8)
C15 Nd1 C13 C12 -73.4(8)
Cl1 Nd1 C13 C12 -72.4(8)
C5 Nd1 C13 C12 122.6(8)
C16 Nd1 C13 C12 -35.7(7)
O1 Nd1 C13 C14 131.4(8)
C3 Nd1 C13 C14 -161.5(9)
Cl2 Nd1 C13 C14 -43.4(8)
C12 Nd1 C13 C14 108.1(11)
C2 Nd1 C13 C14 -134.4(10)
C4 Nd1 C13 C14 -159.3(8)
C15 Nd1 C13 C14 34.8(8)
Cl1 Nd1 C13 C14 35.7(10)
C5 Nd1 C13 C14 -129.2(8)
C16 Nd1 C13 C14 72.4(8)
O1 Nd1 C13 Si1 -105.2(6)
C3 Nd1 C13 Si1 -38.1(6)
C14 Nd1 C13 Si1 123.4(12)
Cl2 Nd1 C13 Si1 80.0(5)
C12 Nd1 C13 Si1 -128.5(11)
C2 Nd1 C13 Si1 -11.0(6)
C4 Nd1 C13 Si1 -35.9(7)
C15 Nd1 C13 Si1 158.2(9)
Cl1 Nd1 C13 Si1 159.1(3)
C5 Nd1 C13 Si1 -5.8(8)
C16 Nd1 C13 Si1 -164.2(9)
C14 C13 C12 C20 178.5(15)
Si1 C13 C12 C20 -18(2)
Nd1 C13 C12 C20 -108.6(16)
C14 C13 C12 C16 -0.8(14)
Si1 C13 C12 C16 163.2(10)
Nd1 C13 C12 C16 72.2(10)
C14 C13 C12 Nd1 -73.0(9)
Si1 C13 C12 Nd1 91.0(11)
O1 Nd1 C12 C20 -32.8(13)
C13 Nd1 C12 C20 127.5(16)
C3 Nd1 C12 C20 44.1(12)
C14 Nd1 C12 C20 168.2(15)
Cl2 Nd1 C12 C20 163.8(11)
C2 Nd1 C12 C20 73.5(13)
C4 Nd1 C12 C20 30.8(13)
C15 Nd1 C12 C20 -153.1(15)
Cl1 Nd1 C12 C20 -109.8(12)
C5 Nd1 C12 C20 54.6(14)
C16 Nd1 C12 C20 -117.9(17)
O1 Nd1 C12 C13 -160.3(8)
C3 Nd1 C12 C13 -83.4(8)
C14 Nd1 C12 C13 40.6(8)
Cl2 Nd1 C12 C13 36.2(9)
C2 Nd1 C12 C13 -54.0(8)
C4 Nd1 C12 C13 -96.7(8)
C15 Nd1 C12 C13 79.3(8)
Cl1 Nd1 C12 C13 122.7(7)
C5 Nd1 C12 C13 -72.9(9)
C16 Nd1 C12 C13 114.6(12)
O1 Nd1 C12 C16 85.1(8)
C13 Nd1 C12 C16 -114.6(12)
C3 Nd1 C12 C16 162.0(9)
C14 Nd1 C12 C16 -73.9(9)
Cl2 Nd1 C12 C16 -78.3(9)
C2 Nd1 C12 C16 -168.6(9)
C4 Nd1 C12 C16 148.7(8)
C15 Nd1 C12 C16 -35.2(8)
Cl1 Nd1 C12 C16 8.1(9)
C5 Nd1 C12 C16 172.5(8)
C13 C12 C20 C19 -176.7(16)
C16 C12 C20 C19 3(2)
Nd1 C12 C20 C19 96.4(16)
C12 C20 C19 C18 -2(3)
C20 C19 C18 C17 0(3)
C19 C18 C17 C16 2(3)
C18 C17 C16 C15 177.2(15)
C18 C17 C16 C12 -1(2)
C18 C17 C16 Nd1 -85.7(16)
C20 C12 C16 C15 -179.8(12)
C13 C12 C16 C15 -0.4(15)
Nd1 C12 C16 C15 65.2(9)
C20 C12 C16 C17 -1(2)
C13 C12 C16 C17 178.5(12)
Nd1 C12 C16 C17 -115.9(12)
C20 C12 C16 Nd1 115.0(13)
C13 C12 C16 Nd1 -65.6(9)
O1 Nd1 C16 C15 148.4(8)
C13 Nd1 C16 C15 -78.4(8)
C3 Nd1 C16 C15 -134.1(8)
C14 Nd1 C16 C15 -36.5(7)
Cl2 Nd1 C16 C15 4.0(8)
C12 Nd1 C16 C15 -115.6(12)
C2 Nd1 C16 C15 -103.7(8)
C4 Nd1 C16 C15 -156.2(7)
Cl1 Nd1 C16 C15 72.0(7)
C5 Nd1 C16 C15 -129.6(10)
O1 Nd1 C16 C17 18.1(12)
C13 Nd1 C16 C17 151.3(14)
C3 Nd1 C16 C17 95.6(12)
C14 Nd1 C16 C17 -166.8(14)
Cl2 Nd1 C16 C17 -126.3(11)
C12 Nd1 C16 C17 114.1(15)
C2 Nd1 C16 C17 126.0(12)
C4 Nd1 C16 C17 73.5(13)
C15 Nd1 C16 C17 -130.3(15)
Cl1 Nd1 C16 C17 -58.3(11)
C5 Nd1 C16 C17 100.1(14)
O1 Nd1 C16 C12 -96.0(9)
C13 Nd1 C16 C12 37.2(8)
C3 Nd1 C16 C12 -18.6(10)
C14 Nd1 C16 C12 79.0(9)
Cl2 Nd1 C16 C12 119.6(8)
C2 Nd1 C16 C12 11.9(10)
C4 Nd1 C16 C12 -40.6(10)
C15 Nd1 C16 C12 115.6(12)
Cl1 Nd1 C16 C12 -172.4(9)
C5 Nd1 C16 C12 -14.0(14)
C17 C16 C15 C14 -177.2(14)
C12 C16 C15 C14 1.5(14)
Nd1 C16 C15 C14 64.3(9)
C17 C16 C15 C24 -4(2)
C12 C16 C15 C24 174.9(12)
Nd1 C16 C15 C24 -122.3(13)
C17 C16 C15 Nd1 118.5(15)
C12 C16 C15 Nd1 -62.8(9)
O1 Nd1 C15 C14 -149.5(8)
C13 Nd1 C15 C14 -37.7(8)
C3 Nd1 C15 C14 -57.2(10)
Cl2 Nd1 C15 C14 69.3(8)
C12 Nd1 C15 C14 -78.1(9)
C2 Nd1 C15 C14 -27.2(10)
C4 Nd1 C15 C14 -69.6(13)
Cl1 Nd1 C15 C14 143.1(9)
C5 Nd1 C15 C14 4.0(16)
C16 Nd1 C15 C14 -114.3(12)
O1 Nd1 C15 C16 -35.2(8)
C13 Nd1 C15 C16 76.6(9)
C3 Nd1 C15 C16 57.0(9)
C14 Nd1 C15 C16 114.3(12)
Cl2 Nd1 C15 C16 -176.4(7)
C12 Nd1 C15 C16 36.1(8)
C2 Nd1 C15 C16 87.1(8)
C4 Nd1 C15 C16 44.7(13)
Cl1 Nd1 C15 C16 -102.6(7)
C5 Nd1 C15 C16 118.3(12)
O1 Nd1 C15 C24 91.5(11)
C13 Nd1 C15 C24 -156.7(13)
C3 Nd1 C15 C24 -176.2(10)
C14 Nd1 C15 C24 -119.0(15)
Cl2 Nd1 C15 C24 -49.7(10)
C12 Nd1 C15 C24 162.9(13)
C2 Nd1 C15 C24 -146.2(11)
C4 Nd1 C15 C24 171.4(10)
Cl1 Nd1 C15 C24 24.1(10)
C5 Nd1 C15 C24 -114.9(13)
C16 Nd1 C15 C24 126.7(14)
C16 C15 C14 C13 -2.1(15)
C24 C15 C14 C13 -175.6(12)
Nd1 C15 C14 C13 67.3(9)
C16 C15 C14 Nd1 -69.3(9)
C24 C15 C14 Nd1 117.1(12)
C12 C13 C14 C15 1.8(15)
Si1 C13 C14 C15 -163.3(10)
Nd1 C13 C14 C15 -73.0(9)
C12 C13 C14 Nd1 74.7(9)
Si1 C13 C14 Nd1 -90.3(9)
O1 Nd1 C14 C15 43.5(10)
C13 Nd1 C14 C15 115.1(13)
C3 Nd1 C14 C15 134.1(9)
Cl2 Nd1 C14 C15 -108.0(8)
C12 Nd1 C14 C15 75.6(9)
C2 Nd1 C14 C15 155.1(9)
C4 Nd1 C14 C15 143.9(8)
Cl1 Nd1 C14 C15 -36.0(8)
C5 Nd1 C14 C15 -178.0(8)
C16 Nd1 C14 C15 36.1(8)
O1 Nd1 C14 C13 -71.6(10)
C3 Nd1 C14 C13 19.0(10)
Cl2 Nd1 C14 C13 136.9(9)
C12 Nd1 C14 C13 -39.5(8)
C2 Nd1 C14 C13 40.0(9)
C4 Nd1 C14 C13 28.8(12)
C15 Nd1 C14 C13 -115.1(13)
Cl1 Nd1 C14 C13 -151.0(8)
C5 Nd1 C14 C13 66.9(10)
C16 Nd1 C14 C13 -79.0(9)
C3 C4 C21 C22 -45(2)
C5 C4 C21 C22 130.8(17)
Nd1 C4 C21 C22 38.0(18)
C4 C21 C22 O1 -53(2)
C23 O1 C22 C21 -152.4(17)
Nd1 O1 C22 C21 43(2)
C14 C15 C24 C25 72.4(17)
C16 C15 C24 C25 -99.9(16)
Nd1 C15 C24 C25 160.0(10)
C26 O2 C25 C24 173.9(15)
C15 C24 C25 O2 -173.2(12)
O3 Nd2 C43 C44 43.1(10)
C42 Nd2 C43 C44 114.6(12)
C32 Nd2 C43 C44 133.1(8)
Cl2 Nd2 C43 C44 -108.1(8)
C31 Nd2 C43 C44 155.2(9)
C41 Nd2 C43 C44 75.0(9)
C33 Nd2 C43 C44 143.9(9)
Cl1 Nd2 C43 C44 -36.1(8)
C30 Nd2 C43 C44 -178.2(8)
C34 Nd2 C43 C44 -178.3(8)
O3 Nd2 C43 C42 -71.5(9)
C32 Nd2 C43 C42 18.5(9)
Cl2 Nd2 C43 C42 137.3(8)
C31 Nd2 C43 C42 40.6(8)
C41 Nd2 C43 C42 -39.6(8)
C33 Nd2 C43 C42 29.3(11)
C44 Nd2 C43 C42 -114.6(12)
Cl1 Nd2 C43 C42 -150.7(8)
C30 Nd2 C43 C42 67.2(9)
C34 Nd2 C43 C42 67.1(10)
C42 C43 C44 C45 -2.6(15)
Nd2 C43 C44 C45 -69.8(9)
C42 C43 C44 C60 -174.8(12)
Nd2 C43 C44 C60 118.1(12)
C42 C43 C44 Nd2 67.1(9)
O3 Nd2 C44 C43 -149.8(8)
C42 Nd2 C44 C43 -38.2(8)
C32 Nd2 C44 C43 -58.1(10)
Cl2 Nd2 C44 C43 69.1(8)
C31 Nd2 C44 C43 -27.0(10)
C41 Nd2 C44 C43 -79.0(9)
C33 Nd2 C44 C43 -70.1(14)
Cl1 Nd2 C44 C43 143.0(8)
C30 Nd2 C44 C43 2.3(10)
C34 Nd2 C44 C43 3.5(16)
O3 Nd2 C44 C45 -34.6(8)
C42 Nd2 C44 C45 76.9(9)
C32 Nd2 C44 C45 57.1(9)
C43 Nd2 C44 C45 115.1(11)
Cl2 Nd2 C44 C45 -175.8(8)
C31 Nd2 C44 C45 88.2(8)
C41 Nd2 C44 C45 36.1(8)
C33 Nd2 C44 C45 45.0(14)
Cl1 Nd2 C44 C45 -101.9(8)
C30 Nd2 C44 C45 117.4(8)
C34 Nd2 C44 C45 118.6(13)
O3 Nd2 C44 C60 90.8(11)
C42 Nd2 C44 C60 -157.7(13)
C32 Nd2 C44 C60 -177.5(10)
C43 Nd2 C44 C60 -119.5(15)
Cl2 Nd2 C44 C60 -50.4(11)
C31 Nd2 C44 C60 -146.4(11)
C41 Nd2 C44 C60 161.6(13)
C33 Nd2 C44 C60 170.4(11)
Cl1 Nd2 C44 C60 23.5(10)
C30 Nd2 C44 C60 -117.1(11)
C34 Nd2 C44 C60 -116.0(13)
C43 C44 C45 C46 -178.1(14)
C60 C44 C45 C46 -6(2)
Nd2 C44 C45 C46 117.2(15)
C43 C44 C45 C41 2.2(14)
C60 C44 C45 C41 174.2(12)
Nd2 C44 C45 C41 -62.6(8)
C43 C44 C45 Nd2 64.7(9)
C60 C44 C45 Nd2 -123.2(12)
O3 Nd2 C45 C46 17.8(12)
C42 Nd2 C45 C46 151.0(14)
C32 Nd2 C45 C46 95.1(12)
C43 Nd2 C45 C46 -166.9(14)
Cl2 Nd2 C45 C46 -126.3(11)
C31 Nd2 C45 C46 126.0(12)
C41 Nd2 C45 C46 113.7(15)
C33 Nd2 C45 C46 72.6(13)
C44 Nd2 C45 C46 -131.1(16)
Cl1 Nd2 C45 C46 -58.4(12)
C30 Nd2 C45 C46 140.1(12)
C34 Nd2 C45 C46 98.5(15)
O3 Nd2 C45 C44 148.9(8)
C42 Nd2 C45 C44 -77.9(8)
C32 Nd2 C45 C44 -133.9(8)
C43 Nd2 C45 C44 -35.9(7)
Cl2 Nd2 C45 C44 4.8(8)
C31 Nd2 C45 C44 -102.9(8)
C41 Nd2 C45 C44 -115.2(12)
C33 Nd2 C45 C44 -156.3(7)
Cl1 Nd2 C45 C44 72.7(7)
C30 Nd2 C45 C44 -88.8(9)
C34 Nd2 C45 C44 -130.4(10)
O3 Nd2 C45 C41 -95.9(8)
C42 Nd2 C45 C41 37.3(8)
C32 Nd2 C45 C41 -18.7(9)
C43 Nd2 C45 C41 79.3(9)
Cl2 Nd2 C45 C41 120.0(8)
C31 Nd2 C45 C41 12.3(9)
C33 Nd2 C45 C41 -41.1(10)
C44 Nd2 C45 C41 115.2(12)
Cl1 Nd2 C45 C41 -172.1(8)
C30 Nd2 C45 C41 26.4(11)
C34 Nd2 C45 C41 -15.2(14)
C44 C45 C46 C47 178.4(15)
C41 C45 C46 C47 -2(2)
Nd2 C45 C46 C47 -85.7(17)
C45 C46 C47 C48 2(3)
C46 C47 C48 C49 -1(3)
C47 C48 C49 C41 -1(3)
C48 C49 C41 C45 2(2)
C48 C49 C41 C42 -177.7(15)
C48 C49 C41 Nd2 95.8(15)
C46 C45 C41 C49 -0.2(19)
C44 C45 C41 C49 179.6(12)
Nd2 C45 C41 C49 115.2(12)
C46 C45 C41 C42 179.3(12)
C44 C45 C41 C42 -0.9(14)
Nd2 C45 C41 C42 -65.3(9)
C46 C45 C41 Nd2 -115.4(12)
C44 C45 C41 Nd2 64.4(9)
O3 Nd2 C41 C49 -32.9(12)
C42 Nd2 C41 C49 127.1(15)
C32 Nd2 C41 C49 43.8(12)
C43 Nd2 C41 C49 167.8(14)
Cl2 Nd2 C41 C49 163.9(10)
C31 Nd2 C41 C49 73.8(12)
C33 Nd2 C41 C49 30.3(13)
C44 Nd2 C41 C49 -153.7(14)
Cl1 Nd2 C41 C49 -109.6(11)
C30 Nd2 C41 C49 81.0(12)
C34 Nd2 C41 C49 53.9(13)
O3 Nd2 C41 C45 85.1(8)
C42 Nd2 C41 C45 -114.9(12)
C32 Nd2 C41 C45 161.8(9)
C43 Nd2 C41 C45 -74.2(8)
Cl2 Nd2 C41 C45 -78.1(9)
C31 Nd2 C41 C45 -168.2(9)
C33 Nd2 C41 C45 148.3(8)
C44 Nd2 C41 C45 -35.7(8)
Cl1 Nd2 C41 C45 8.4(9)
C30 Nd2 C41 C45 -161.0(8)
C34 Nd2 C41 C45 171.9(8)
O3 Nd2 C41 C42 -160.1(8)
C32 Nd2 C41 C42 -83.4(8)
C43 Nd2 C41 C42 40.7(7)
Cl2 Nd2 C41 C42 36.8(9)
C31 Nd2 C41 C42 -53.4(8)
C33 Nd2 C41 C42 -96.8(8)
C44 Nd2 C41 C42 79.1(8)
Cl1 Nd2 C41 C42 123.3(7)
C30 Nd2 C41 C42 -46.1(9)
C34 Nd2 C41 C42 -73.3(9)
C49 C41 C42 C43 178.8(14)
C45 C41 C42 C43 -0.6(14)
Nd2 C41 C42 C43 -72.7(8)
C49 C41 C42 Si2 -17(2)
C45 C41 C42 Si2 163.9(10)
Nd2 C41 C42 Si2 91.8(10)
C49 C41 C42 Nd2 -108.5(15)
C45 C41 C42 Nd2 72.1(9)
C44 C43 C42 C41 2.0(14)
Nd2 C43 C42 C41 74.6(8)
C44 C43 C42 Si2 -163.6(9)
Nd2 C43 C42 Si2 -90.9(9)
C44 C43 C42 Nd2 -72.7(9)
C40 Si2 C42 C41 170.8(12)
C31 Si2 C42 C41 -68.5(13)
C39 Si2 C42 C41 48.7(14)
C40 Si2 C42 C43 -27.4(13)
C31 Si2 C42 C43 93.4(12)
C39 Si2 C42 C43 -149.5(11)
C40 Si2 C42 Nd2 -106.6(8)
C31 Si2 C42 Nd2 14.1(7)
C39 Si2 C42 Nd2 131.3(7)
O3 Nd2 C42 C41 23.6(9)
C32 Nd2 C42 C41 89.9(8)
C43 Nd2 C42 C41 -108.2(11)
Cl2 Nd2 C42 C41 -151.2(7)
C31 Nd2 C42 C41 118.2(9)
C33 Nd2 C42 C41 92.6(8)
C44 Nd2 C42 C41 -73.4(8)
Cl1 Nd2 C42 C41 -72.0(8)
C30 Nd2 C42 C41 137.1(8)
C34 Nd2 C42 C41 122.5(8)
O3 Nd2 C42 C43 131.8(8)
C32 Nd2 C42 C43 -161.9(9)
Cl2 Nd2 C42 C43 -43.0(8)
C31 Nd2 C42 C43 -133.6(10)
C41 Nd2 C42 C43 108.2(11)
C33 Nd2 C42 C43 -159.1(8)
C44 Nd2 C42 C43 34.8(8)
Cl1 Nd2 C42 C43 36.3(9)
C30 Nd2 C42 C43 -114.7(9)
C34 Nd2 C42 C43 -129.3(8)
O3 Nd2 C42 Si2 -105.0(6)
C32 Nd2 C42 Si2 -38.6(6)
C43 Nd2 C42 Si2 123.2(11)
Cl2 Nd2 C42 Si2 80.2(5)
C31 Nd2 C42 Si2 -10.4(5)
C41 Nd2 C42 Si2 -128.6(11)
C33 Nd2 C42 Si2 -35.9(7)
C44 Nd2 C42 Si2 158.0(9)
Cl1 Nd2 C42 Si2 159.5(3)
C30 Nd2 C42 Si2 8.5(6)
C34 Nd2 C42 Si2 -6.1(8)
C40 Si2 C31 C32 175.4(11)
C42 Si2 C31 C32 59.2(11)
C39 Si2 C31 C32 -59.7(13)
C40 Si2 C31 C30 22.3(14)
C42 Si2 C31 C30 -93.8(13)
C39 Si2 C31 C30 147.3(12)
C40 Si2 C31 Nd2 102.6(8)
C42 Si2 C31 Nd2 -13.5(7)
C39 Si2 C31 Nd2 -132.4(8)
O3 Nd2 C31 C32 6.6(10)
C42 Nd2 C31 C32 -110.9(10)
C43 Nd2 C31 C32 -133.0(9)
Cl2 Nd2 C31 C32 148.1(9)
C41 Nd2 C31 C32 -83.9(9)
C33 Nd2 C31 C32 36.7(9)
C44 Nd2 C31 C32 -120.4(9)
Cl1 Nd2 C31 C32 110.5(15)
C30 Nd2 C31 C32 109.9(13)
C34 Nd2 C31 C32 74.4(10)
O3 Nd2 C31 C30 -103.3(9)
C42 Nd2 C31 C30 139.2(10)
C32 Nd2 C31 C30 -109.9(13)
C43 Nd2 C31 C30 117.1(9)
Cl2 Nd2 C31 C30 38.2(9)
C41 Nd2 C31 C30 166.1(9)
C33 Nd2 C31 C30 -73.2(10)
C44 Nd2 C31 C30 129.6(9)
Cl1 Nd2 C31 C30 1(2)
C34 Nd2 C31 C30 -35.5(9)
O3 Nd2 C31 Si2 127.8(6)
C42 Nd2 C31 Si2 10.3(6)
C32 Nd2 C31 Si2 121.2(12)
C43 Nd2 C31 Si2 -11.8(6)
Cl2 Nd2 C31 Si2 -90.7(6)
C41 Nd2 C31 Si2 37.3(6)
C33 Nd2 C31 Si2 157.9(10)
C44 Nd2 C31 Si2 0.8(8)
Cl1 Nd2 C31 Si2 -128.3(11)
C30 Nd2 C31 Si2 -128.9(12)
C34 Nd2 C31 Si2 -164.4(10)
C30 C31 C32 C33 2.5(14)
Si2 C31 C32 C33 -156.1(10)
Nd2 C31 C32 C33 -71.1(10)
C30 C31 C32 Nd2 73.5(8)
Si2 C31 C32 Nd2 -85.0(8)
O3 Nd2 C32 C31 -173.5(9)
C42 Nd2 C32 C31 59.4(9)
C43 Nd2 C32 C31 49.7(10)
Cl2 Nd2 C32 C31 -37.5(10)
C41 Nd2 C32 C31 90.6(9)
C33 Nd2 C32 C31 -115.5(14)
C44 Nd2 C32 C31 74.8(10)
Cl1 Nd2 C32 C31 -153.9(7)
C30 Nd2 C32 C31 -38.9(8)
C34 Nd2 C32 C31 -78.3(10)
O3 Nd2 C32 C33 -58.0(10)
C42 Nd2 C32 C33 174.9(10)
C43 Nd2 C32 C33 165.2(9)
Cl2 Nd2 C32 C33 77.9(10)
C31 Nd2 C32 C33 115.5(14)
C41 Nd2 C32 C33 -154.0(10)
C44 Nd2 C32 C33 -169.7(9)
Cl1 Nd2 C32 C33 -38.4(14)
C30 Nd2 C32 C33 76.5(10)
C34 Nd2 C32 C33 37.2(9)
C31 C32 C33 C34 -2.4(15)
Nd2 C32 C33 C34 -73.6(10)
C31 C32 C33 C50 175.4(13)
Nd2 C32 C33 C50 104.2(14)
C31 C32 C33 Nd2 71.2(9)
O3 Nd2 C33 C34 -137.6(9)
C42 Nd2 C33 C34 105.1(9)
C32 Nd2 C33 C34 110.3(13)
C43 Nd2 C33 C34 89.7(10)
Cl2 Nd2 C33 C34 -5.8(9)
C31 Nd2 C33 C34 74.8(10)
C41 Nd2 C33 C34 136.9(8)
C44 Nd2 C33 C34 130.0(11)
Cl1 Nd2 C33 C34 -90.4(9)
C30 Nd2 C33 C34 35.3(8)
O3 Nd2 C33 C32 112.1(10)
C42 Nd2 C33 C32 -5.2(11)
C43 Nd2 C33 C32 -20.6(13)
Cl2 Nd2 C33 C32 -116.1(9)
C31 Nd2 C33 C32 -35.5(9)
C41 Nd2 C33 C32 26.6(10)
C44 Nd2 C33 C32 19.8(16)
Cl1 Nd2 C33 C32 159.4(8)
C30 Nd2 C33 C32 -75.0(10)
C34 Nd2 C33 C32 -110.3(13)
O3 Nd2 C33 C50 -11.8(11)
C42 Nd2 C33 C50 -129.1(11)
C32 Nd2 C33 C50 -123.8(17)
C43 Nd2 C33 C50 -144.5(10)
Cl2 Nd2 C33 C50 120.0(11)
C31 Nd2 C33 C50 -159.3(14)
C41 Nd2 C33 C50 -97.2(12)
C44 Nd2 C33 C50 -104.1(13)
Cl1 Nd2 C33 C50 35.5(13)
C30 Nd2 C33 C50 161.2(14)
C34 Nd2 C33 C50 125.9(15)
C32 C33 C34 C35 -176.8(15)
C50 C33 C34 C35 5(3)
Nd2 C33 C34 C35 115.3(16)
C32 C33 C34 C30 1.3(15)
C50 C33 C34 C30 -176.5(13)
Nd2 C33 C34 C30 -66.6(10)
C32 C33 C34 Nd2 67.9(9)
C50 C33 C34 Nd2 -109.9(14)
O3 Nd2 C34 C33 37.2(8)
C42 Nd2 C34 C33 -85.3(9)
C32 Nd2 C34 C33 -40.2(9)
C43 Nd2 C34 C33 -116.5(9)
Cl2 Nd2 C34 C33 174.5(9)
C31 Nd2 C34 C33 -80.2(10)
C41 Nd2 C34 C33 -53.6(10)
C44 Nd2 C34 C33 -118.6(12)
Cl1 Nd2 C34 C33 108.4(8)
C30 Nd2 C34 C33 -116.7(14)
O3 Nd2 C34 C35 -91.9(15)
C42 Nd2 C34 C35 145.6(14)
C32 Nd2 C34 C35 -169.2(17)
C43 Nd2 C34 C35 114.5(14)
Cl2 Nd2 C34 C35 45.4(14)
C31 Nd2 C34 C35 150.7(17)
C41 Nd2 C34 C35 177.3(13)
C33 Nd2 C34 C35 -129.1(18)
C44 Nd2 C34 C35 112.3(16)
Cl1 Nd2 C34 C35 -20.7(16)
C30 Nd2 C34 C35 114.2(19)
O3 Nd2 C34 C30 153.9(10)
C42 Nd2 C34 C30 31.4(11)
C32 Nd2 C34 C30 76.6(10)
C43 Nd2 C34 C30 0.3(12)
Cl2 Nd2 C34 C30 -68.8(9)
C31 Nd2 C34 C30 36.6(9)
C41 Nd2 C34 C30 63.1(11)
C33 Nd2 C34 C30 116.7(14)
C44 Nd2 C34 C30 -1.9(18)
Cl1 Nd2 C34 C30 -134.9(8)
C33 C34 C35 C36 177.2(16)
C30 C34 C35 C36 -1(2)
Nd2 C34 C35 C36 -90.1(18)
C34 C35 C36 C37 -4(3)
C35 C36 C37 C38 7(3)
C36 C37 C38 C30 -4(3)
C37 C38 C30 C34 -1(2)
C37 C38 C30 C31 -174.6(17)
C37 C38 C30 Nd2 91(2)
C33 C34 C30 C38 -175.2(13)
C35 C34 C30 C38 3(2)
Nd2 C34 C30 C38 120.6(13)
C33 C34 C30 C31 0.2(15)
C35 C34 C30 C31 178.6(12)
Nd2 C34 C30 C31 -63.9(9)
C33 C34 C30 Nd2 64.1(10)
C35 C34 C30 Nd2 -117.5(12)
C32 C31 C30 C38 172.9(16)
Si2 C31 C30 C38 -31(2)
Nd2 C31 C30 C38 -118.4(16)
C32 C31 C30 C34 -1.6(14)
Si2 C31 C30 C34 154.7(10)
Nd2 C31 C30 C34 67.1(9)
C32 C31 C30 Nd2 -68.7(8)
Si2 C31 C30 Nd2 87.6(10)
O3 Nd2 C30 C38 -143.8(13)
C42 Nd2 C30 C38 93.1(14)
C32 Nd2 C30 C38 167.9(16)
C43 Nd2 C30 C38 64.5(14)
Cl2 Nd2 C30 C38 -10.8(13)
C31 Nd2 C30 C38 129.1(18)
C41 Nd2 C30 C38 114.6(14)
C33 Nd2 C30 C38 -150.5(16)
C44 Nd2 C30 C38 63.4(15)
Cl1 Nd2 C30 C38 -50.7(16)
C34 Nd2 C30 C38 -115.7(18)
O3 Nd2 C30 C34 -28.1(10)
C42 Nd2 C30 C34 -151.2(10)
C32 Nd2 C30 C34 -76.4(10)
C43 Nd2 C30 C34 -179.8(9)
Cl2 Nd2 C30 C34 104.9(9)
C31 Nd2 C30 C34 -115.2(14)
C41 Nd2 C30 C34 -129.7(9)
C33 Nd2 C30 C34 -34.8(9)
C44 Nd2 C30 C34 179.1(9)
Cl1 Nd2 C30 C34 65.0(11)
O3 Nd2 C30 C31 87.1(9)
C42 Nd2 C30 C31 -36.0(9)
C32 Nd2 C30 C31 38.8(8)
C43 Nd2 C30 C31 -64.6(9)
Cl2 Nd2 C30 C31 -139.9(9)
C41 Nd2 C30 C31 -14.5(10)
C33 Nd2 C30 C31 80.4(10)
C44 Nd2 C30 C31 -65.7(10)
Cl1 Nd2 C30 C31 -179.8(6)
C34 Nd2 C30 C31 115.2(14)
C34 C33 C50 C51 132.1(16)
C32 C33 C50 C51 -45(2)
Nd2 C33 C50 C51 38.3(17)
C52 O3 C51 C50 -150.7(16)
Nd2 O3 C51 C50 44.7(18)
C33 C50 C51 O3 -53.7(19)
C43 C44 C60 C61 71.5(18)
C45 C44 C60 C61 -99.4(16)
Nd2 C44 C60 C61 160.2(10)
C62 O4 C61 C60 173.6(15)
C44 C60 C61 O4 -172.2(12)
C58 C53 C54 C55 0.0
C58 C53 C54 C59 -171(5)
C53 C54 C55 C56 0.0
C59 C54 C55 C56 173(4)
C54 C55 C56 C57 0.0
C54 C55 C56 C59' 176(4)
C55 C56 C57 C58 0.0
C59' C56 C57 C58 -174(5)
C56 C57 C58 C53 0.0
C54 C53 C58 C57 0.0
